data_7154938
loop_
_publ_author_name
'Bichovski, Plamen'
'Haas, Thomas M.'
'Keller, Manfred'
'Streuff, Jan'

_publ_section_title
;
 Direct conjugate alkylation of \a,\b-unsaturated carbonyls by
 Ti(III)-catalysed reductive umpolung of simple activated alkenes.
;
_journal_issue 24
_journal_name_full 'Organic &amp; biomolecular chemistry'
_journal_page_first 5673
_journal_page_last 5682
_journal_paper_doi 10.1039/c5ob02631h
_journal_volume 14
_journal_year 2016
_chemical_formula_moiety 'C13 H13 N O2'
_chemical_formula_sum 'C13 H13 N O2'
_chemical_formula_weight 215.24
_space_group_crystal_system monoclinic
_space_group_IT_number 14
_space_group_name_Hall '-P 2ybc'
_space_group_name_H-M_alt 'P 1 21/c 1'
_symmetry_space_group_name_Hall '-P 2ybc'
_symmetry_space_group_name_H-M 'P 1 21/c 1'
_atom_sites_solution_hydrogens difmap
_audit_creation_method SHELXL-2014/7
_audit_update_record
;
2015-12-03 deposited with the CCDC.
2016-01-18 downloaded from the CCDC.
;
_cell_angle_alpha 90
_cell_angle_beta 100.888(4)
_cell_angle_gamma 90
_cell_formula_units_Z 4
_cell_length_a 5.6624(4)
_cell_length_b 13.0517(9)
_cell_length_c 15.2377(8)
_cell_measurement_reflns_used 21550
_cell_measurement_temperature 100(2)
_cell_measurement_theta_max 27.485
_cell_measurement_theta_min 0.998
_cell_volume 1105.85(12)
_computing_cell_refinement 'HKL Scalepack (Otwinowski & Minor 1997)'
_computing_data_collection 'Collect (Nonius BV, 1997-2000)'
_computing_data_reduction 'HKL Denzo and Scalepack (Otwinowski & Minor 1997)'
_computing_structure_refinement 'SHELXL-2014/7 (Sheldrick, 2014)'
_computing_structure_solution 'SIR-97 (Giacovazzo, 1997)'
_diffrn_ambient_temperature 100(2)
_diffrn_detector_area_resol_mean 9
_diffrn_measured_fraction_theta_full 0.998
_diffrn_measured_fraction_theta_max 0.998
_diffrn_measurement_device '95mm CCD camera on \k-goniostat'
_diffrn_measurement_device_type KappaCCD
_diffrn_measurement_method CCD
_diffrn_radiation_monochromator 'horizonally mounted graphite crystal'
_diffrn_radiation_source 'long-fine-focus sealed tube'
_diffrn_radiation_type MoK\a
_diffrn_radiation_wavelength 0.71073
_diffrn_reflns_av_R_equivalents 0.0458
_diffrn_reflns_av_unetI/netI 0.0411
_diffrn_reflns_Laue_measured_fraction_full 0.998
_diffrn_reflns_Laue_measured_fraction_max 0.998
_diffrn_reflns_limit_h_max 7
_diffrn_reflns_limit_h_min -7
_diffrn_reflns_limit_k_max 14
_diffrn_reflns_limit_k_min -16
_diffrn_reflns_limit_l_max 19
_diffrn_reflns_limit_l_min -19
_diffrn_reflns_number 10410
_diffrn_reflns_point_group_measured_fraction_full 0.998
_diffrn_reflns_point_group_measured_fraction_max 0.998
_diffrn_reflns_theta_full 25.242
_diffrn_reflns_theta_max 27.415
_diffrn_reflns_theta_min 2.071
_exptl_absorpt_coefficient_mu 0.088
_exptl_absorpt_correction_type none
_exptl_crystal_colour white
_exptl_crystal_density_diffrn 1.293
_exptl_crystal_description bloc
_exptl_crystal_F_000 456
_exptl_crystal_size_max 0.100
_exptl_crystal_size_mid 0.100
_exptl_crystal_size_min 0.100
_refine_diff_density_max 0.215
_refine_diff_density_min -0.209
_refine_diff_density_rms 0.050
_refine_ls_extinction_coef 0.036(4)
_refine_ls_extinction_expression Fc^*^=kFc[1+0.001xFc^2^\l^3^/sin(2\q)]^-1/4^
_refine_ls_extinction_method 'SHELXL-2014/7 (Sheldrick 2014'
_refine_ls_goodness_of_fit_ref 1.051
_refine_ls_hydrogen_treatment refall
_refine_ls_matrix_type full
_refine_ls_number_parameters 198
_refine_ls_number_reflns 2522
_refine_ls_number_restraints 0
_refine_ls_restrained_S_all 1.051
_refine_ls_R_factor_all 0.0572
_refine_ls_R_factor_gt 0.0402
_refine_ls_shift/su_max 0.000
_refine_ls_shift/su_mean 0.000
_refine_ls_structure_factor_coef Fsqd
_refine_ls_weighting_details 'w=1/[\s^2^(Fo^2^)+(0.0402P)^2^+0.2285P] where P=(Fo^2^+2Fc^2^)/3'
_refine_ls_weighting_scheme calc
_refine_ls_wR_factor_gt 0.0892
_refine_ls_wR_factor_ref 0.0952
_reflns_Friedel_coverage 0.000
_reflns_number_gt 2026
_reflns_number_total 2522
_reflns_threshold_expression 'I > 2\s(I)'
_cod_data_source_file c5ob02631h2.cif
_cod_data_source_block mk568al
_cod_depositor_comments 'Adding full bibliography for 7154938--7154939.cif.'
_cod_original_cell_volume 1105.86(12)
_cod_database_code 7154938
_shelx_shelxl_version_number 2014/7
_shelx_space_group_comment
;
The symmetry employed for this shelxl refinement is uniquely defined
by the following loop, which should always be used as a source of
symmetry information in preference to the above space-group names.
They are only intended as comments.
;
_shelx_estimated_absorpt_t_min 0.991
_shelx_estimated_absorpt_t_max 0.991

loop_
_space_group_symop_operation_xyz
'x, y, z'
'-x, y+1/2, -z+1/2'
'-x, -y, -z'
'x, -y-1/2, z-1/2'

loop_
_atom_site_label
_atom_site_type_symbol
_atom_site_fract_x
_atom_site_fract_y
_atom_site_fract_z
_atom_site_U_iso_or_equiv
_atom_site_adp_type
_atom_site_occupancy
_atom_site_site_symmetry_order
_atom_site_calc_flag
C1 C -0.0842(2) 0.60024(9) 0.10844(8) 0.0263(3) Uani 1 1 d
C2 C -0.1664(2) 0.68803(10) 0.06117(8) 0.0319(3) Uani 1 1 d
C3 C -0.0121(3) 0.77086(10) 0.06481(9) 0.0352(3) Uani 1 1 d
C4 C 0.2195(3) 0.76578(10) 0.11400(9) 0.0344(3) Uani 1 1 d
C5 C 0.2978(2) 0.67696(10) 0.16109(8) 0.0289(3) Uani 1 1 d
C6 C 0.1461(2) 0.59319(9) 0.15989(7) 0.0237(3) Uani 1 1 d
C7 C 0.2150(2) 0.49501(9) 0.20990(8) 0.0227(3) Uani 1 1 d
C8 C 0.1053(2) 0.40679(9) 0.14847(8) 0.0242(3) Uani 1 1 d
C9 C -0.1635(2) 0.42048(10) 0.12332(8) 0.0280(3) Uani 1 1 d
C10 C 0.1715(2) 0.29993(10) 0.18453(9) 0.0299(3) Uani 1 1 d
C11 C 0.1294(2) 0.49345(10) 0.29989(8) 0.0262(3) Uani 1 1 d
C12 C 0.2464(2) 0.57464(10) 0.36664(8) 0.0265(3) Uani 1 1 d
C13 C 0.5037(2) 0.55519(9) 0.39715(7) 0.0253(3) Uani 1 1 d
N1 N 0.70416(19) 0.53755(9) 0.42032(7) 0.0334(3) Uani 1 1 d
O1 O -0.24664(15) 0.51849(7) 0.10367(6) 0.0308(2) Uani 1 1 d
O2 O -0.31122(15) 0.35382(7) 0.11898(6) 0.0374(3) Uani 1 1 d
H2 H -0.333(3) 0.6870(12) 0.0260(10) 0.045(4) Uiso 1 1 d
H3 H -0.065(3) 0.8320(12) 0.0316(10) 0.038(4) Uiso 1 1 d
H4 H 0.332(3) 0.8251(12) 0.1159(10) 0.038(4) Uiso 1 1 d
H5 H 0.464(2) 0.6728(10) 0.1958(9) 0.029(3) Uiso 1 1 d
H7 H 0.388(2) 0.4867(9) 0.2203(8) 0.022(3) Uiso 1 1 d
H8 H 0.165(2) 0.4159(10) 0.0929(9) 0.028(3) Uiso 1 1 d
H10A H 0.120(3) 0.2468(12) 0.1379(11) 0.045(4) Uiso 1 1 d
H10B H 0.095(2) 0.2853(11) 0.2350(10) 0.035(4) Uiso 1 1 d
H10C H 0.350(3) 0.2963(11) 0.2031(9) 0.039(4) Uiso 1 1 d
H11A H 0.157(2) 0.4233(10) 0.3270(9) 0.029(3) Uiso 1 1 d
H11B H -0.046(3) 0.5062(10) 0.2893(9) 0.030(3) Uiso 1 1 d
H12A H 0.172(3) 0.5731(11) 0.4195(10) 0.038(4) Uiso 1 1 d
H12B H 0.228(2) 0.6451(11) 0.3406(9) 0.033(4) Uiso 1 1 d

loop_
_atom_site_aniso_label
_atom_site_aniso_U_11
_atom_site_aniso_U_22
_atom_site_aniso_U_33
_atom_site_aniso_U_23
_atom_site_aniso_U_13
_atom_site_aniso_U_12
C1 0.0268(6) 0.0293(6) 0.0233(6) -0.0024(5) 0.0059(5) 0.0021(5)
C2 0.0352(7) 0.0380(8) 0.0224(6) -0.0001(5) 0.0055(5) 0.0113(6)
C3 0.0505(8) 0.0306(7) 0.0268(6) 0.0045(5) 0.0136(6) 0.0120(6)
C4 0.0442(8) 0.0269(7) 0.0351(7) 0.0008(5) 0.0153(6) 0.0000(6)
C5 0.0304(7) 0.0281(7) 0.0292(6) -0.0020(5) 0.0080(5) -0.0006(5)
C6 0.0249(6) 0.0259(6) 0.0214(5) -0.0014(4) 0.0067(5) 0.0016(5)
C7 0.0189(5) 0.0261(6) 0.0230(6) -0.0004(4) 0.0037(5) 0.0000(4)
C8 0.0215(6) 0.0274(6) 0.0241(6) -0.0019(5) 0.0057(5) -0.0018(5)
C9 0.0245(6) 0.0338(7) 0.0251(6) -0.0027(5) 0.0030(5) -0.0017(5)
C10 0.0285(7) 0.0274(7) 0.0341(7) -0.0002(5) 0.0070(6) -0.0007(5)
C11 0.0220(6) 0.0314(7) 0.0249(6) -0.0006(5) 0.0040(5) -0.0019(5)
C12 0.0252(6) 0.0302(7) 0.0242(6) -0.0014(5) 0.0046(5) 0.0027(5)
C13 0.0275(6) 0.0269(6) 0.0220(6) -0.0019(5) 0.0056(5) -0.0024(5)
N1 0.0264(6) 0.0419(7) 0.0312(6) -0.0041(5) 0.0038(5) -0.0010(5)
O1 0.0218(4) 0.0348(5) 0.0339(5) -0.0016(4) 0.0001(4) 0.0013(4)
O2 0.0263(5) 0.0399(6) 0.0446(6) -0.0039(4) 0.0028(4) -0.0083(4)

loop_
_atom_type_symbol
_atom_type_description
_atom_type_scat_dispersion_real
_atom_type_scat_dispersion_imag
_atom_type_scat_source
C C 0.0033 0.0016 'International Tables Vol C Tables 4.2.6.8 and 6.1.1.4'
H H 0.0000 0.0000 'International Tables Vol C Tables 4.2.6.8 and 6.1.1.4'
N N 0.0061 0.0033 'International Tables Vol C Tables 4.2.6.8 and 6.1.1.4'
O O 0.0106 0.0060 'International Tables Vol C Tables 4.2.6.8 and 6.1.1.4'

loop_
_geom_angle_atom_site_label_1
_geom_angle_atom_site_label_2
_geom_angle_atom_site_label_3
_geom_angle
C2 C1 C6 122.31(12)
C2 C1 O1 116.70(11)
C6 C1 O1 120.98(11)
C3 C2 C1 118.49(12)
C3 C2 H2 124.0(9)
C1 C2 H2 117.5(9)
C4 C3 C2 120.71(12)
C4 C3 H3 119.7(9)
C2 C3 H3 119.6(9)
C3 C4 C5 119.76(13)
C3 C4 H4 120.8(8)
C5 C4 H4 119.5(9)
C6 C5 C4 120.90(12)
C6 C5 H5 119.2(8)
C4 C5 H5 119.9(8)
C5 C6 C1 117.82(11)
C5 C6 C7 124.32(11)
C1 C6 C7 117.86(10)
C6 C7 C11 111.57(10)
C6 C7 C8 107.05(9)
C11 C7 C8 111.93(9)
C6 C7 H7 109.6(7)
C11 C7 H7 109.4(7)
C8 C7 H7 107.1(7)
C9 C8 C10 111.65(10)
C9 C8 C7 109.74(10)
C10 C8 C7 115.03(10)
C9 C8 H8 105.3(8)
C10 C8 H8 108.8(8)
C7 C8 H8 105.6(8)
O2 C9 O1 117.09(11)
O2 C9 C8 125.99(12)
O1 C9 C8 116.92(10)
C8 C10 H10A 111.2(9)
C8 C10 H10B 110.6(8)
H10A C10 H10B 108.4(12)
C8 C10 H10C 108.3(8)
H10A C10 H10C 108.1(12)
H10B C10 H10C 110.2(11)
C12 C11 C7 114.43(10)
C12 C11 H11A 110.2(8)
C7 C11 H11A 109.2(8)
C12 C11 H11B 106.7(8)
C7 C11 H11B 109.2(8)
H11A C11 H11B 106.9(11)
C13 C12 C11 111.76(10)
C13 C12 H12A 107.1(8)
C11 C12 H12A 109.4(8)
C13 C12 H12B 107.9(8)
C11 C12 H12B 112.0(8)
H12A C12 H12B 108.5(11)
N1 C13 C12 178.32(13)
C9 O1 C1 120.13(9)

loop_
_geom_bond_atom_site_label_1
_geom_bond_atom_site_label_2
_geom_bond_distance
C1 C2 1.3863(18)
C1 C6 1.3917(17)
C1 O1 1.4018(15)
C2 C3 1.384(2)
C2 H2 0.991(16)
C3 C4 1.384(2)
C3 H3 0.963(15)
C4 C5 1.3911(18)
C4 H4 0.999(15)
C5 C6 1.3883(17)
C5 H5 0.992(14)
C6 C7 1.5041(16)
C7 C11 1.5384(16)
C7 C8 1.5388(16)
C7 H7 0.968(13)
C8 C9 1.5081(17)
C8 C10 1.5198(18)
C8 H8 0.977(14)
C9 O2 1.2001(15)
C9 O1 1.3764(15)
C10 H10A 0.996(17)
C10 H10B 0.969(15)
C10 H10C 1.000(15)
C11 C12 1.5303(17)
C11 H11A 1.004(14)
C11 H11B 0.991(14)
C12 C13 1.4654(17)
C12 H12A 0.978(15)
C12 H12B 0.999(14)
C13 N1 1.1464(16)

loop_
_geom_torsion_atom_site_label_1
_geom_torsion_atom_site_label_2
_geom_torsion_atom_site_label_3
_geom_torsion_atom_site_label_4
_geom_torsion
C6 C1 C2 C3 0.74(18)
O1 C1 C2 C3 179.42(10)
C1 C2 C3 C4 0.47(18)
C2 C3 C4 C5 -0.66(19)
C3 C4 C5 C6 -0.35(19)
C4 C5 C6 C1 1.49(17)
C4 C5 C6 C7 -179.06(11)
C2 C1 C6 C5 -1.71(17)
O1 C1 C6 C5 179.67(10)
C2 C1 C6 C7 178.81(10)
O1 C1 C6 C7 0.19(16)
C5 C6 C7 C11 96.70(13)
C1 C6 C7 C11 -83.85(13)
C5 C6 C7 C8 -140.53(11)
C1 C6 C7 C8 38.92(13)
C6 C7 C8 C9 -57.67(12)
C11 C7 C8 C9 64.88(13)
C6 C7 C8 C10 175.45(10)
C11 C7 C8 C10 -62.00(13)
C10 C8 C9 O2 -10.21(18)
C7 C8 C9 O2 -138.97(13)
C10 C8 C9 O1 169.70(10)
C7 C8 C9 O1 40.94(14)
C6 C7 C11 C12 -64.31(13)
C8 C7 C11 C12 175.75(10)
C7 C11 C12 C13 -67.04(14)
O2 C9 O1 C1 179.24(11)
C8 C9 O1 C1 -0.67(15)
C2 C1 O1 C9 159.38(10)
C6 C1 O1 C9 -21.92(16)
